data_2225471
loop_
_publ_author_name
'Ng, Seik Weng'

_publ_section_title
;
 2-Chloro-5-nitropyridine
;
_journal_coeditor_code BT5214
_journal_issue 4
_journal_name_full 'Acta Crystallographica Section E'
_journal_page_first o848
_journal_paper_doi 10.1107/S1600536810008974
_journal_volume 66
_journal_year 2010
_chemical_formula_iupac 'C5 H3 Cl N2 O2'
_chemical_formula_moiety 'C5 H3 Cl N2 O2'
_chemical_formula_sum 'C5 H3 Cl N2 O2'
_chemical_formula_weight 158.54
_chemical_name_systematic
;
2-Chloro-5-nitropyridine
;
_space_group_IT_number 1
_symmetry_cell_setting triclinic
_symmetry_space_group_name_Hall 'P 1'
_symmetry_space_group_name_H-M 'P 1'
_atom_sites_solution_hydrogens geom
_atom_sites_solution_primary direct
_atom_sites_solution_secondary difmap
_audit_creation_method SHELXL-97
_cell_angle_alpha 84.687(3)
_cell_angle_beta 89.668(3)
_cell_angle_gamma 76.020(3)
_cell_formula_units_Z 1
_cell_length_a 3.7599(8)
_cell_length_b 5.8641(13)
_cell_length_c 7.0189(15)
_cell_measurement_reflns_used 637
_cell_measurement_temperature 100(2)
_cell_measurement_theta_max 28.2
_cell_measurement_theta_min 2.9
_cell_volume 149.50(6)
_computing_cell_refinement 'SAINT (Bruker, 2009)'
_computing_data_collection 'APEX2 (Bruker, 2009)'
_computing_data_reduction 'SAINT (Bruker, 2009)'
_computing_molecular_graphics 'X-SEED (Barbour, 2001)'
_computing_publication_material 'publCIF (Westrip, 2010)'
_computing_structure_refinement 'SHELXL97 (Sheldrick, 2008)'
_computing_structure_solution 'SHELXS97 (Sheldrick, 2008)'
_diffrn_ambient_temperature 100(2)
_diffrn_measured_fraction_theta_full 0.984
_diffrn_measured_fraction_theta_max 0.984
_diffrn_measurement_device_type 'Bruker SMART APEX diffractometer'
_diffrn_measurement_method '\w scans'
_diffrn_radiation_monochromator graphite
_diffrn_radiation_source 'fine-focus sealed tube'
_diffrn_radiation_type MoK\a
_diffrn_radiation_wavelength 0.71073
_diffrn_reflns_av_R_equivalents 0.0223
_diffrn_reflns_av_sigmaI/netI 0.0532
_diffrn_reflns_limit_h_max 4
_diffrn_reflns_limit_h_min -4
_diffrn_reflns_limit_k_max 7
_diffrn_reflns_limit_k_min -7
_diffrn_reflns_limit_l_max 9
_diffrn_reflns_limit_l_min -9
_diffrn_reflns_number 1379
_diffrn_reflns_theta_full 27.49
_diffrn_reflns_theta_max 27.49
_diffrn_reflns_theta_min 2.92
_diffrn_standards_decay_% 0
_diffrn_standards_interval_count 0
_diffrn_standards_interval_time 0
_diffrn_standards_number 0
_exptl_absorpt_coefficient_mu 0.563
_exptl_absorpt_correction_T_max 0.9833
_exptl_absorpt_correction_T_min 0.7858
_exptl_absorpt_correction_type multi-scan
_exptl_absorpt_process_details '(SADABS; Sheldrick, 1996)'
_exptl_crystal_colour Colorless
_exptl_crystal_density_diffrn 1.761
_exptl_crystal_density_method 'not measured'
_exptl_crystal_description Plate
_exptl_crystal_F_000 80
_exptl_crystal_size_max 0.45
_exptl_crystal_size_mid 0.15
_exptl_crystal_size_min 0.03
_refine_diff_density_max 0.628
_refine_diff_density_min -0.594
_refine_ls_abs_structure_details 'Flack (1983), 449 Friedel pairs'
_refine_ls_abs_structure_Flack -0.05(14)
_refine_ls_extinction_method none
_refine_ls_goodness_of_fit_ref 1.167
_refine_ls_hydrogen_treatment constr
_refine_ls_matrix_type full
_refine_ls_number_parameters 91
_refine_ls_number_reflns 1114
_refine_ls_number_restraints 3
_refine_ls_restrained_S_all 1.165
_refine_ls_R_factor_all 0.0582
_refine_ls_R_factor_gt 0.0556
_refine_ls_shift/su_max 0.001
_refine_ls_shift/su_mean 0.001
_refine_ls_structure_factor_coef Fsqd
_refine_ls_weighting_details 'calc w=1/[\s^2^(Fo^2^)+(0.0700P)^2^+0.2047P] where P=(Fo^2^+2Fc^2^)/3'
_refine_ls_weighting_scheme calc
_refine_ls_wR_factor_gt 0.1405
_refine_ls_wR_factor_ref 0.1425
_reflns_number_gt 1071
_reflns_number_total 1114
_reflns_threshold_expression I>2\s(I)
_cod_data_source_file bt5214.cif
_cod_data_source_block I
_cod_depositor_comments
;
The following automatic conversions were performed:
'_symmetry_cell_setting' value 'Triclinic' changed to 'triclinic'
according to '/home/saulius/struct/CIF-dictionaries/cif_core.dic'
dictionary named 'cif_core.dic' version 2.4.1 from
2010-06-29.

'_exptl_absorpt_correction_type' value 'Multi-scan' changed
to 'multi-scan' according to
'/home/saulius/struct/CIF-dictionaries/cif_core.dic' dictionary named
'cif_core.dic' version 2.4.1 from 2010-06-29.

Automatic conversion script
Id: cif_fix_enum 1527 2010-12-29 10:47:43Z saulius 
;
_cod_database_code 2225471
_cod_database_fobs_code 2225471

loop_
_symmetry_equiv_pos_as_xyz
'x, y, z'

loop_
_atom_site_type_symbol
_atom_site_label
_atom_site_fract_x
_atom_site_fract_y
_atom_site_fract_z
_atom_site_U_iso_or_equiv
_atom_site_adp_type
_atom_site_calc_flag
_atom_site_refinement_flags
_atom_site_occupancy
_atom_site_disorder_assembly
_atom_site_disorder_group
Cl Cl1 0.5000(2) 0.50003(18) 0.49998(17) 0.0193(3) Uani d . 1 . .
O O1 0.8088(11) 0.9486(7) 1.2731(6) 0.0254(9) Uani d . 1 . .
O O2 0.3611(12) 1.2366(7) 1.1607(7) 0.0259(10) Uani d . 1 . .
N N1 0.7126(12) 0.5558(8) 0.8407(7) 0.0161(10) Uani d . 1 . .
N N2 0.5729(13) 1.0408(10) 1.1526(7) 0.0170(11) Uani d . 1 . .
C C1 0.5156(14) 0.6688(11) 0.6894(8) 0.0180(11) Uani d . 1 . .
C C2 0.3197(14) 0.9038(9) 0.6723(8) 0.0137(11) Uani d . 1 . .
H H2 0.1837 0.9735 0.5592 0.016 Uiso calc R 1 . .
C C3 0.3320(17) 1.0316(12) 0.8277(10) 0.0182(13) Uani d . 1 . .
H H3 0.2017 1.1922 0.8260 0.022 Uiso calc R 1 . .
C C4 0.5415(15) 0.9162(10) 0.9860(8) 0.0146(11) Uani d . 1 . .
C C5 0.7254(14) 0.6800(10) 0.9887(8) 0.0173(11) Uani d . 1 . .
H H5 0.8644 0.6050 1.0995 0.021 Uiso calc R 1 . .

loop_
_atom_site_aniso_label
_atom_site_aniso_U_11
_atom_site_aniso_U_22
_atom_site_aniso_U_33
_atom_site_aniso_U_12
_atom_site_aniso_U_13
_atom_site_aniso_U_23
Cl1 0.0220(6) 0.0165(6) 0.0198(6) -0.0033(4) -0.0008(4) -0.0072(4)
O1 0.028(2) 0.024(2) 0.023(2) -0.0037(17) -0.0085(18) -0.0027(18)
O2 0.034(2) 0.015(2) 0.024(2) 0.0062(16) -0.0050(17) -0.0097(17)
N1 0.015(2) 0.014(2) 0.019(2) -0.0011(18) -0.0014(18) -0.0041(18)
N2 0.018(2) 0.016(3) 0.018(3) -0.005(2) 0.002(2) -0.006(2)
C1 0.016(2) 0.019(3) 0.020(3) -0.004(2) 0.003(2) -0.005(2)
C2 0.013(2) 0.014(2) 0.013(3) 0.001(2) -0.0043(18) 0.001(2)
C3 0.017(3) 0.016(3) 0.021(3) -0.002(2) 0.000(2) -0.004(2)
C4 0.015(2) 0.013(2) 0.016(3) -0.003(2) 0.0011(19) -0.005(2)
C5 0.017(2) 0.015(3) 0.018(3) -0.003(2) 0.001(2) -0.003(2)

loop_
_atom_type_symbol
_atom_type_description
_atom_type_scat_dispersion_real
_atom_type_scat_dispersion_imag
_atom_type_scat_source
C C 0.0033 0.0016 'International Tables Vol C Tables 4.2.6.8 and 6.1.1.4'
H H 0.0000 0.0000 'International Tables Vol C Tables 4.2.6.8 and 6.1.1.4'
N N 0.0061 0.0033 'International Tables Vol C Tables 4.2.6.8 and 6.1.1.4'
O O 0.0106 0.0060 'International Tables Vol C Tables 4.2.6.8 and 6.1.1.4'
Cl Cl 0.1484 0.1585 'International Tables Vol C Tables 4.2.6.8 and 6.1.1.4'

loop_
_geom_angle_atom_site_label_1
_geom_angle_atom_site_label_2
_geom_angle_atom_site_label_3
_geom_angle_site_symmetry_1
_geom_angle_site_symmetry_3
_geom_angle
_geom_angle_publ_flag
C1 N1 C5 . . 116.7(5) ?
O1 N2 O2 . . 124.1(6) ?
O1 N2 C4 . . 118.4(6) ?
O2 N2 C4 . . 117.4(5) ?
N1 C1 C2 . . 126.0(5) ?
N1 C1 Cl1 . . 115.4(4) ?
C2 C1 Cl1 . . 118.6(4) ?
C3 C2 C1 . . 117.0(5) ?
C3 C2 H2 . . 121.5 ?
C1 C2 H2 . . 121.5 ?
C2 C3 C4 . . 117.6(6) ?
C2 C3 H3 . . 121.2 ?
C4 C3 H3 . . 121.2 ?
C3 C4 C5 . . 120.8(5) ?
C3 C4 N2 . . 120.5(5) ?
C5 C4 N2 . . 118.7(5) ?
N1 C5 C4 . . 122.0(5) ?
N1 C5 H5 . . 119.0 ?
C4 C5 H5 . . 119.0 ?

loop_
_geom_bond_atom_site_label_1
_geom_bond_atom_site_label_2
_geom_bond_site_symmetry_2
_geom_bond_distance
_geom_bond_publ_flag
Cl1 C1 . 1.739(6) ?
O1 N2 . 1.219(7) ?
O2 N2 . 1.235(7) ?
N1 C1 . 1.325(7) ?
N1 C5 . 1.330(7) ?
N2 C4 . 1.455(8) ?
C1 C2 . 1.391(7) ?
C2 C3 . 1.387(9) ?
C2 H2 . 0.9500 ?
C3 C4 . 1.387(9) ?
C3 H3 . 0.9500 ?
C4 C5 . 1.389(8) ?
C5 H5 . 0.9500 ?

loop_
_geom_hbond_atom_site_label_D
_geom_hbond_atom_site_label_H
_geom_hbond_atom_site_label_A
_geom_hbond_site_symmetry_A
_geom_hbond_distance_DH
_geom_hbond_distance_HA
_geom_hbond_distance_DA
_geom_hbond_angle_DHA
_geom_hbond_publ_flag
C2 H2 O1 1_454 0.95 2.50 3.361(7) 151 yes

loop_
_geom_torsion_atom_site_label_1
_geom_torsion_atom_site_label_2
_geom_torsion_atom_site_label_3
_geom_torsion_atom_site_label_4
_geom_torsion_site_symmetry_1
_geom_torsion_site_symmetry_2
_geom_torsion_site_symmetry_3
_geom_torsion_site_symmetry_4
_geom_torsion
_geom_torsion_publ_flag
C5 N1 C1 C2 . . . . -0.6(7) ?
C5 N1 C1 Cl1 . . . . -179.2(4) ?
N1 C1 C2 C3 . . . . 0.1(8) ?
Cl1 C1 C2 C3 . . . . 178.6(4) ?
C1 C2 C3 C4 . . . . 0.8(8) ?
C2 C3 C4 C5 . . . . -1.2(8) ?
C2 C3 C4 N2 . . . . 178.7(4) ?
O1 N2 C4 C3 . . . . -166.8(5) ?
O2 N2 C4 C3 . . . . 11.9(9) ?
O1 N2 C4 C5 . . . . 13.1(8) ?
O2 N2 C4 C5 . . . . -168.1(5) ?
C1 N1 C5 C4 . . . . 0.1(8) ?
C3 C4 C5 N1 . . . . 0.8(8) ?
N2 C4 C5 N1 . . . . -179.2(5) ?

loop_
_cod_related_entry_id
_cod_related_entry_database
_cod_related_entry_code
1 ChemSpider 70680
